data_4310388
loop_
_publ_author_name
'Jeffrey W. Anthis'
'Igor Filippov'
'David E. Wigley'

_publ_contact_author_address
; 
     University of Arizona 
     Department of Chemistry 
     1306 e. University 
     Tucson, AZ 85721-0041 
     USA 
;
_publ_contact_author_email dwigley@u.arizona.edu
_publ_contact_author_fax 520-621-8407
_publ_contact_author_name 'Dr. David E. Wigley'
_publ_contact_author_phone 520-621-4118
_publ_section_title
;
 A New Route to Chelating Bis(aryloxide) Ligands and Their Applications to
 Tantalum and Titanium Organometallic Compounds
;
_journal_name_full 'Inorganic Chemistry'
_journal_page_first 716
_journal_page_last 724
_journal_paper_doi 10.1021/ic030300s
_journal_volume 43
_journal_year 2004
_chemical_formula_sum 'C41 H45 O2 Ta'
_chemical_formula_weight 750.72
_chemical_name_systematic
; 
 ? 
;
_space_group_IT_number 14
_symmetry_cell_setting monoclinic
_symmetry_space_group_name_Hall '-P 2ybc'
_symmetry_space_group_name_H-M 'P 1 21/c 1'
_atom_sites_solution_hydrogens geom
_atom_sites_solution_primary direct
_atom_sites_solution_secondary difmap
_audit_creation_method SHELXL-97
_cell_angle_alpha 90.00
_cell_angle_beta 90.7020(10)
_cell_angle_gamma 90.00
_cell_formula_units_Z 4
_cell_length_a 10.2826(3)
_cell_length_b 16.6334(6)
_cell_length_c 20.0078(7)
_cell_measurement_reflns_used 8192
_cell_measurement_temperature 443(2)
_cell_measurement_theta_max 28.31
_cell_measurement_theta_min 1.59
_cell_volume 3421.8(2)
_computing_cell_refinement 'Bruker SMART'
_computing_data_collection 'Bruker SMART'
_computing_data_reduction 'Bruker SHELXTL'
_computing_molecular_graphics 'Bruker SHELXTL'
_computing_publication_material 'Bruker SHELXTL'
_computing_structure_refinement 'SHELXL-97 (Sheldrick, 1997)'
_computing_structure_solution 'SHELXS-97 (Sheldrick, 1990)'
_diffrn_ambient_temperature 443(2)
_diffrn_measured_fraction_theta_full 0.998
_diffrn_measured_fraction_theta_max 0.998
_diffrn_measurement_device_type 'CCD area detector'
_diffrn_measurement_method 'phi and omega scans'
_diffrn_radiation_monochromator graphite
_diffrn_radiation_source 'fine-focus sealed tube'
_diffrn_radiation_type MoK\a
_diffrn_radiation_wavelength 0.71073
_diffrn_reflns_av_R_equivalents 0.0352
_diffrn_reflns_av_sigmaI/netI 0.0508
_diffrn_reflns_limit_h_max 13
_diffrn_reflns_limit_h_min -11
_diffrn_reflns_limit_k_max 22
_diffrn_reflns_limit_k_min -22
_diffrn_reflns_limit_l_max 26
_diffrn_reflns_limit_l_min -20
_diffrn_reflns_number 24443
_diffrn_reflns_theta_full 28.31
_diffrn_reflns_theta_max 28.31
_diffrn_reflns_theta_min 1.59
_diffrn_standards_decay_% 0
_diffrn_standards_interval_time 0
_diffrn_standards_number 0
_exptl_absorpt_coefficient_mu 3.246
_exptl_absorpt_correction_T_max 0.962216
_exptl_absorpt_correction_T_min 0.689878
_exptl_absorpt_correction_type empirical
_exptl_absorpt_process_details 'SADABS (SHELDRICK)'
_exptl_crystal_colour orange
_exptl_crystal_density_diffrn 1.457
_exptl_crystal_density_method 'not measured'
_exptl_crystal_description diamond
_exptl_crystal_F_000 1520
_exptl_crystal_size_max 0.4
_exptl_crystal_size_mid 0.3
_exptl_crystal_size_min 0.2
_refine_diff_density_max 1.074
_refine_diff_density_min -0.669
_refine_diff_density_rms 0.086
_refine_ls_extinction_method none
_refine_ls_goodness_of_fit_ref 0.910
_refine_ls_hydrogen_treatment mixed
_refine_ls_matrix_type full
_refine_ls_number_parameters 405
_refine_ls_number_reflns 8502
_refine_ls_number_restraints 0
_refine_ls_restrained_S_all 0.910
_refine_ls_R_factor_all 0.0432
_refine_ls_R_factor_gt 0.0259
_refine_ls_shift/su_max 0.003
_refine_ls_shift/su_mean 0.000
_refine_ls_structure_factor_coef Fsqd
_refine_ls_weighting_details 'calc w=1/[\s^2^(Fo^2^)+(0.0148P)^2^+0.0000P] where P=(Fo^2^+2Fc^2^)/3'
_refine_ls_weighting_scheme calc
_refine_ls_wR_factor_gt 0.0462
_refine_ls_wR_factor_ref 0.0492
_reflns_number_gt 6406
_reflns_number_total 8502
_reflns_threshold_expression >2sigma(I)
_cod_data_source_file ic030300s_s2.cif
_cod_data_source_block ja02s
_cod_depositor_comments
;
The following automatic conversions were performed:
'_symmetry_cell_setting' value 'Monoclinic' changed to 'monoclinic'
according to '/home/saulius/struct/CIF-dictionaries/cif_core.dic'
dictionary named 'cif_core.dic' version 2.4.1 from 2010-06-29.

Automatic conversion script
Id: cif_fix_enum 1527 2010-12-29 10:47:43Z saulius 
;
_cod_original_sg_symbol_H-M 'P 1 21/c 1 '
_cod_database_code 4310388

loop_
_symmetry_equiv_pos_as_xyz
'x, y, z'
'-x, y+1/2, -z+1/2'
'-x, -y, -z'
'x, -y-1/2, z-1/2'

loop_
_atom_site_label
_atom_site_type_symbol
_atom_site_fract_x
_atom_site_fract_y
_atom_site_fract_z
_atom_site_U_iso_or_equiv
_atom_site_adp_type
_atom_site_occupancy
_atom_site_symmetry_multiplicity
_atom_site_calc_flag
_atom_site_refinement_flags
_atom_site_disorder_assembly
_atom_site_disorder_group
Ta01 Ta 0.713533(10) 0.195831(6) 0.029974(6) 0.02474(4) Uani 1 1 d . . .
O02 O 0.87335(16) 0.20511(10) 0.07524(10) 0.0304(4) Uani 1 1 d . . .
O01 O 0.67922(16) 0.26884(11) -0.03687(9) 0.0297(4) Uani 1 1 d . . .
C11 C 0.9928(3) 0.23594(16) 0.09384(15) 0.0296(6) Uani 1 1 d . . .
C20 C 0.9902(3) 0.31501(16) -0.01449(15) 0.0339(7) Uani 1 1 d . . .
H20A H 0.9525 0.2680 -0.0359 0.041 Uiso 1 1 calc R . .
H20B H 1.0567 0.3361 -0.0437 0.041 Uiso 1 1 calc R . .
C12 C 1.0474(3) 0.21131(15) 0.15497(15) 0.0313(7) Uani 1 1 d . . .
C10 C 0.8828(2) 0.37948(15) -0.00582(14) 0.0300(6) Uani 1 1 d . . .
H10A H 0.8303 0.3652 0.0324 0.036 Uiso 1 1 calc R . .
H10B H 0.9237 0.4308 0.0037 0.036 Uiso 1 1 calc R . .
C03 C 0.6316(3) 0.40127(18) -0.17824(17) 0.0441(8) Uani 1 1 d . . .
H03A H 0.5784 0.4059 -0.2160 0.053 Uiso 1 1 calc R . .
C41 C 1.0246(3) 0.10469(15) -0.03729(16) 0.0344(7) Uani 1 1 d . . .
H41A H 1.0414 0.0882 0.0064 0.041 Uiso 1 1 calc R . .
C30 C 0.5912(3) 0.38582(17) 0.09657(16) 0.0379(7) Uani 1 1 d . . .
H30A H 0.5180 0.3729 0.0710 0.046 Uiso 1 1 calc R . .
C14 C 1.2267(3) 0.30093(18) 0.13224(18) 0.0436(8) Uani 1 1 d . . .
H14A H 1.3054 0.3235 0.1458 0.052 Uiso 1 1 calc R . .
C01 C 0.6975(3) 0.33262(16) -0.08055(15) 0.0292(6) Uani 1 1 d . . .
C23 C 0.3933(3) 0.07836(18) 0.12918(16) 0.0393(7) Uani 1 1 d . . .
H23A H 0.3332 0.1179 0.1174 0.047 Uiso 1 1 calc R . .
C16 C 1.0522(3) 0.29025(16) 0.05070(15) 0.0318(7) Uani 1 1 d . . .
C24 C 0.3689(3) 0.02976(19) 0.18374(17) 0.0441(8) Uani 1 1 d . . .
H24A H 0.2931 0.0372 0.2079 0.053 Uiso 1 1 calc R . .
C15 C 1.1719(3) 0.32259(17) 0.07159(17) 0.0398(8) Uani 1 1 d . . .
H15A H 1.2148 0.3590 0.0443 0.048 Uiso 1 1 calc R . .
C35 C 0.7846(3) 0.08479(17) -0.01800(16) 0.0390(8) Uani 1 1 d . . .
H35A H 0.8122 0.0464 0.0158 0.047 Uiso 1 1 calc R . .
H35B H 0.7157 0.0606 -0.0447 0.047 Uiso 1 1 calc R . .
C02 C 0.6146(3) 0.33687(17) -0.13543(15) 0.0335(7) Uani 1 1 d . . .
C40 C 1.1272(3) 0.12686(16) -0.07757(16) 0.0370(7) Uani 1 1 d . . .
H40A H 1.2119 0.1251 -0.0608 0.044 Uiso 1 1 calc R . .
C37 C 0.8762(3) 0.13242(17) -0.12681(16) 0.0373(7) Uani 1 1 d . . .
H37A H 0.7918 0.1354 -0.1439 0.045 Uiso 1 1 calc R . .
C06 C 0.7948(3) 0.38871(16) -0.06637(15) 0.0305(6) Uani 1 1 d . . .
C36 C 0.8961(3) 0.10674(15) -0.06122(15) 0.0311(7) Uani 1 1 d . . .
C34 C 0.7647(3) 0.34679(17) 0.16862(15) 0.0354(7) Uani 1 1 d . . .
H34A H 0.8098 0.3075 0.1924 0.043 Uiso 1 1 calc R . .
C22 C 0.5054(3) 0.06977(16) 0.09135(15) 0.0314(7) Uani 1 1 d . . .
C31 C 0.6313(3) 0.46558(17) 0.09985(16) 0.0422(8) Uani 1 1 d . . .
H31A H 0.5852 0.5054 0.0771 0.051 Uiso 1 1 calc R . .
C29 C 0.6567(3) 0.32490(16) 0.13013(15) 0.0334(7) Uani 1 1 d . . .
C25 C 0.4547(3) -0.02914(19) 0.20275(17) 0.0450(8) Uani 1 1 d . . .
H25A H 0.4377 -0.0623 0.2390 0.054 Uiso 1 1 calc R . .
C07 C 0.5068(3) 0.27422(17) -0.14440(15) 0.0353(7) Uani 1 1 d . . .
H07A H 0.5418 0.2226 -0.1288 0.042 Uiso 1 1 calc R . .
C05 C 0.8063(3) 0.45227(18) -0.11048(17) 0.0415(8) Uani 1 1 d . . .
H05A H 0.8694 0.4913 -0.1026 0.050 Uiso 1 1 calc R . .
C39 C 1.1043(3) 0.15156(17) -0.14241(17) 0.0424(8) Uani 1 1 d . . .
H39A H 1.1731 0.1668 -0.1694 0.051 Uiso 1 1 calc R . .
C17 C 0.9803(3) 0.14885(16) 0.19789(15) 0.0351(7) Uani 1 1 d . . .
H17A H 0.8896 0.1657 0.2027 0.042 Uiso 1 1 calc R . .
C27 C 0.5910(3) 0.01025(18) 0.11267(18) 0.0465(9) Uani 1 1 d . . .
H27A H 0.6678 0.0027 0.0894 0.056 Uiso 1 1 calc R . .
C04 C 0.7261(3) 0.45898(19) -0.16598(18) 0.0500(9) Uani 1 1 d . . .
H04A H 0.7355 0.5021 -0.1951 0.060 Uiso 1 1 calc R . .
C33 C 0.8065(3) 0.42590(18) 0.17221(16) 0.0419(8) Uani 1 1 d . . .
H33A H 0.8791 0.4391 0.1981 0.050 Uiso 1 1 calc R . .
C19 C 1.0383(3) 0.14083(19) 0.26772(16) 0.0480(9) Uani 1 1 d . . .
H19A H 1.0385 0.1924 0.2893 0.072 Uiso 1 1 calc R . .
H19B H 1.1259 0.1213 0.2649 0.072 Uiso 1 1 calc R . .
H19C H 0.9873 0.1038 0.2932 0.072 Uiso 1 1 calc R . .
C13 C 1.1659(3) 0.24628(17) 0.17269(17) 0.0384(7) Uani 1 1 d . . .
H13A H 1.2051 0.2322 0.2132 0.046 Uiso 1 1 calc R . .
C38 C 0.9789(3) 0.15346(18) -0.16685(17) 0.0423(8) Uani 1 1 d . . .
H38A H 0.9631 0.1691 -0.2108 0.051 Uiso 1 1 calc R . .
C32 C 0.7405(3) 0.48488(18) 0.13741(16) 0.0432(8) Uani 1 1 d . . .
H32A H 0.7696 0.5378 0.1392 0.052 Uiso 1 1 calc R . .
C26 C 0.5667(3) -0.0378(2) 0.16660(19) 0.0531(9) Uani 1 1 d . . .
H26A H 0.6270 -0.0769 0.1790 0.064 Uiso 1 1 calc R . .
C28 C 0.6166(3) 0.23886(16) 0.12183(15) 0.0345(7) Uani 1 1 d . . .
H28A H 0.5229 0.2347 0.1171 0.041 Uiso 1 1 calc R . .
H28B H 0.6443 0.2073 0.1602 0.041 Uiso 1 1 calc R . .
C21 C 0.5325(3) 0.12117(19) 0.03185(16) 0.0338(7) Uani 1 1 d . . .
C18 C 0.9793(3) 0.06629(17) 0.16421(17) 0.0485(9) Uani 1 1 d . . .
H18A H 0.9414 0.0708 0.1203 0.073 Uiso 1 1 calc R . .
H18B H 0.9290 0.0295 0.1903 0.073 Uiso 1 1 calc R . .
H18C H 1.0668 0.0467 0.1609 0.073 Uiso 1 1 calc R . .
C09 C 0.4624(4) 0.2628(2) -0.21605(18) 0.0634(11) Uani 1 1 d . . .
H09A H 0.5355 0.2483 -0.2429 0.095 Uiso 1 1 calc R . .
H09B H 0.4251 0.3119 -0.2325 0.095 Uiso 1 1 calc R . .
H09C H 0.3984 0.2208 -0.2182 0.095 Uiso 1 1 calc R . .
C08 C 0.3938(3) 0.29619(19) -0.0987(2) 0.0564(10) Uani 1 1 d . . .
H08A H 0.3259 0.2569 -0.1035 0.085 Uiso 1 1 calc R . .
H08B H 0.3607 0.3482 -0.1108 0.085 Uiso 1 1 calc R . .
H08C H 0.4239 0.2972 -0.0531 0.085 Uiso 1 1 calc R . .
H21B H 0.529(2) 0.0940(16) -0.0053(14) 0.030(8) Uiso 1 1 d . . .
H21A H 0.463(2) 0.1622(16) 0.0266(13) 0.031(8) Uiso 1 1 d . . .

loop_
_atom_site_aniso_label
_atom_site_aniso_U_11
_atom_site_aniso_U_22
_atom_site_aniso_U_33
_atom_site_aniso_U_23
_atom_site_aniso_U_13
_atom_site_aniso_U_12
Ta01 0.02550(6) 0.02150(5) 0.02721(6) -0.00120(6) -0.00055(4) -0.00201(5)
O02 0.0291(10) 0.0276(10) 0.0344(12) -0.0039(9) -0.0026(9) 0.0012(8)
O01 0.0323(10) 0.0269(10) 0.0299(12) 0.0020(9) 0.0008(9) -0.0036(8)
C11 0.0265(14) 0.0233(14) 0.0389(18) -0.0088(13) -0.0033(13) 0.0036(11)
C20 0.0340(15) 0.0321(16) 0.0355(18) -0.0007(14) 0.0034(13) 0.0005(12)
C12 0.0293(14) 0.0275(15) 0.0371(18) -0.0082(13) -0.0030(13) 0.0066(11)
C10 0.0325(15) 0.0244(14) 0.0332(17) -0.0016(13) 0.0017(13) -0.0013(11)
C03 0.0403(17) 0.0455(19) 0.046(2) 0.0125(16) -0.0065(16) -0.0008(14)
C41 0.0401(17) 0.0248(15) 0.0384(19) -0.0013(13) 0.0027(15) 0.0045(12)
C30 0.0361(16) 0.0391(18) 0.0386(19) -0.0122(15) 0.0020(15) 0.0020(13)
C14 0.0284(15) 0.0423(18) 0.060(2) -0.0087(18) -0.0084(15) -0.0023(14)
C01 0.0312(15) 0.0239(13) 0.0324(17) 0.0014(12) 0.0024(13) 0.0011(11)
C23 0.0304(15) 0.0398(17) 0.048(2) -0.0077(16) 0.0009(15) -0.0038(13)
C16 0.0285(14) 0.0274(15) 0.0396(18) -0.0078(13) 0.0017(13) 0.0034(11)
C24 0.0380(17) 0.050(2) 0.045(2) -0.0051(17) 0.0117(16) -0.0090(15)
C15 0.0329(16) 0.0325(17) 0.054(2) -0.0043(15) 0.0020(16) -0.0022(12)
C35 0.0396(16) 0.0268(14) 0.051(2) -0.0067(15) 0.0085(16) -0.0027(13)
C02 0.0334(16) 0.0317(15) 0.0356(18) 0.0061(14) 0.0020(14) 0.0004(12)
C40 0.0326(16) 0.0280(15) 0.050(2) -0.0040(15) 0.0007(15) 0.0007(12)
C37 0.0361(16) 0.0310(16) 0.045(2) -0.0061(15) -0.0049(15) -0.0035(13)
C06 0.0296(15) 0.0260(15) 0.0361(18) 0.0009(13) 0.0022(13) 0.0031(11)
C36 0.0349(16) 0.0180(13) 0.0405(19) -0.0069(13) 0.0082(14) -0.0015(11)
C34 0.0399(17) 0.0325(16) 0.0339(18) -0.0055(14) -0.0013(14) 0.0059(13)
C22 0.0323(15) 0.0289(15) 0.0330(17) -0.0093(13) 0.0024(13) -0.0105(12)
C31 0.054(2) 0.0302(16) 0.043(2) -0.0035(15) -0.0044(17) 0.0121(14)
C29 0.0352(16) 0.0295(16) 0.0357(18) -0.0091(13) 0.0088(14) 0.0013(12)
C25 0.052(2) 0.0404(19) 0.042(2) 0.0010(16) 0.0094(17) -0.0112(15)
C07 0.0357(16) 0.0342(16) 0.0360(19) 0.0068(14) -0.0052(14) -0.0024(12)
C05 0.0379(17) 0.0336(17) 0.053(2) 0.0088(16) 0.0005(16) -0.0066(13)
C39 0.0450(19) 0.0326(17) 0.050(2) -0.0032(16) 0.0155(17) -0.0047(14)
C17 0.0377(16) 0.0288(15) 0.0388(19) -0.0016(14) -0.0067(14) 0.0062(12)
C27 0.0417(18) 0.0341(17) 0.064(3) 0.0071(17) 0.0217(17) 0.0046(14)
C04 0.0475(19) 0.0408(19) 0.062(2) 0.0252(18) -0.0026(18) -0.0065(15)
C33 0.0447(18) 0.0408(18) 0.040(2) -0.0119(15) -0.0025(16) -0.0005(14)
C19 0.065(2) 0.0381(18) 0.041(2) 0.0018(16) -0.0070(18) 0.0013(16)
C13 0.0350(16) 0.0343(17) 0.046(2) -0.0049(15) -0.0118(15) 0.0062(13)
C38 0.057(2) 0.0324(17) 0.037(2) -0.0025(15) -0.0026(17) -0.0036(15)
C32 0.053(2) 0.0304(17) 0.047(2) -0.0089(15) -0.0019(17) 0.0015(14)
C26 0.056(2) 0.0407(19) 0.063(3) 0.0108(18) 0.0147(19) 0.0062(16)
C28 0.0375(16) 0.0311(16) 0.0351(18) -0.0068(14) 0.0045(14) -0.0031(12)
C21 0.0336(17) 0.0365(17) 0.0313(19) -0.0074(15) 0.0001(14) -0.0035(13)
C18 0.065(2) 0.0259(16) 0.054(2) -0.0028(15) -0.0156(19) -0.0011(14)
C09 0.074(3) 0.071(3) 0.045(2) 0.013(2) -0.018(2) -0.027(2)
C08 0.0402(18) 0.050(2) 0.079(3) -0.005(2) 0.0056(19) -0.0090(16)

loop_
_atom_type_symbol
_atom_type_description
_atom_type_scat_dispersion_real
_atom_type_scat_dispersion_imag
_atom_type_scat_source
C C 0.0033 0.0016 'International Tables Vol C Tables 4.2.6.8 and 6.1.1.4'
H H 0.0000 0.0000 'International Tables Vol C Tables 4.2.6.8 and 6.1.1.4'
O O 0.0106 0.0060 'International Tables Vol C Tables 4.2.6.8 and 6.1.1.4'
Ta Ta -0.7052 6.5227 'International Tables Vol C Tables 4.2.6.8 and 6.1.1.4'

loop_
_geom_angle_atom_site_label_1
_geom_angle_atom_site_label_2
_geom_angle_atom_site_label_3
_geom_angle
_geom_angle_site_symmetry_1
_geom_angle_site_symmetry_3
_geom_angle_publ_flag
O01 Ta01 O02 117.19(8) . . ?
O01 Ta01 C35 107.32(10) . . ?
O02 Ta01 C35 89.21(9) . . ?
O01 Ta01 C28 107.78(10) . . ?
O02 Ta01 C28 88.46(9) . . ?
C35 Ta01 C28 141.55(11) . . ?
O01 Ta01 C21 103.09(10) . . ?
O02 Ta01 C21 139.69(10) . . ?
C35 Ta01 C21 79.80(11) . . ?
C28 Ta01 C21 77.47(11) . . ?
C11 O02 Ta01 159.24(18) . . ?
C01 O01 Ta01 159.50(17) . . ?
O02 C11 C16 118.0(3) . . ?
O02 C11 C12 118.2(3) . . ?
C16 C11 C12 123.8(3) . . ?
C16 C20 C10 112.8(2) . . ?
C16 C20 H20A 109.0 . . ?
C10 C20 H20A 109.0 . . ?
C16 C20 H20B 109.0 . . ?
C10 C20 H20B 109.0 . . ?
H20A C20 H20B 107.8 . . ?
C13 C12 C11 116.1(3) . . ?
C13 C12 C17 123.0(3) . . ?
C11 C12 C17 120.9(2) . . ?
C06 C10 C20 113.6(2) . . ?
C06 C10 H10A 108.8 . . ?
C20 C10 H10A 108.8 . . ?
C06 C10 H10B 108.8 . . ?
C20 C10 H10B 108.8 . . ?
H10A C10 H10B 107.7 . . ?
C02 C03 C04 121.3(3) . . ?
C02 C03 H03A 119.3 . . ?
C04 C03 H03A 119.3 . . ?
C40 C41 C36 121.1(3) . . ?
C40 C41 H41A 119.5 . . ?
C36 C41 H41A 119.5 . . ?
C29 C30 C31 122.2(3) . . ?
C29 C30 H30A 118.9 . . ?
C31 C30 H30A 118.9 . . ?
C13 C14 C15 120.5(3) . . ?
C13 C14 H14A 119.8 . . ?
C15 C14 H14A 119.8 . . ?
C02 C01 O01 116.8(2) . . ?
C02 C01 C06 124.1(3) . . ?
O01 C01 C06 119.0(3) . . ?
C24 C23 C22 121.8(3) . . ?
C24 C23 H23A 119.1 . . ?
C22 C23 H23A 119.1 . . ?
C11 C16 C15 117.0(3) . . ?
C11 C16 C20 122.0(2) . . ?
C15 C16 C20 121.0(3) . . ?
C25 C24 C23 121.0(3) . . ?
C25 C24 H24A 119.5 . . ?
C23 C24 H24A 119.5 . . ?
C14 C15 C16 120.6(3) . . ?
C14 C15 H15A 119.7 . . ?
C16 C15 H15A 119.7 . . ?
C36 C35 Ta01 107.95(17) . . ?
C36 C35 H35A 110.1 . . ?
Ta01 C35 H35A 110.1 . . ?
C36 C35 H35B 110.1 . . ?
Ta01 C35 H35B 110.1 . . ?
H35A C35 H35B 108.4 . . ?
C01 C02 C03 116.7(3) . . ?
C01 C02 C07 119.8(3) . . ?
C03 C02 C07 123.5(3) . . ?
C39 C40 C41 120.3(3) . . ?
C39 C40 H40A 119.8 . . ?
C41 C40 H40A 119.8 . . ?
C38 C37 C36 121.3(3) . . ?
C38 C37 H37A 119.3 . . ?
C36 C37 H37A 119.3 . . ?
C05 C06 C01 116.6(3) . . ?
C05 C06 C10 122.3(2) . . ?
C01 C06 C10 121.1(2) . . ?
C37 C36 C41 117.2(3) . . ?
C37 C36 C35 121.1(3) . . ?
C41 C36 C35 121.7(3) . . ?
C33 C34 C29 121.5(3) . . ?
C33 C34 H34A 119.3 . . ?
C29 C34 H34A 119.3 . . ?
C27 C22 C23 115.6(3) . . ?
C27 C22 C21 121.9(3) . . ?
C23 C22 C21 122.5(3) . . ?
C32 C31 C30 119.1(3) . . ?
C32 C31 H31A 120.5 . . ?
C30 C31 H31A 120.5 . . ?
C30 C29 C34 117.2(3) . . ?
C30 C29 C28 120.9(3) . . ?
C34 C29 C28 121.8(3) . . ?
C24 C25 C26 118.0(3) . . ?
C24 C25 H25A 121.0 . . ?
C26 C25 H25A 121.0 . . ?
C09 C07 C02 114.0(3) . . ?
C09 C07 C08 111.9(3) . . ?
C02 C07 C08 108.7(2) . . ?
C09 C07 H07A 107.3 . . ?
C02 C07 H07A 107.3 . . ?
C08 C07 H07A 107.3 . . ?
C04 C05 C06 121.4(3) . . ?
C04 C05 H05A 119.3 . . ?
C06 C05 H05A 119.3 . . ?
C38 C39 C40 119.4(3) . . ?
C38 C39 H39A 120.3 . . ?
C40 C39 H39A 120.3 . . ?
C19 C17 C12 113.8(2) . . ?
C19 C17 C18 109.1(2) . . ?
C12 C17 C18 111.5(3) . . ?
C19 C17 H17A 107.4 . . ?
C12 C17 H17A 107.4 . . ?
C18 C17 H17A 107.4 . . ?
C26 C27 C22 122.5(3) . . ?
C26 C27 H27A 118.7 . . ?
C22 C27 H27A 118.7 . . ?
C05 C04 C03 119.8(3) . . ?
C05 C04 H04A 120.1 . . ?
C03 C04 H04A 120.1 . . ?
C32 C33 C34 120.0(3) . . ?
C32 C33 H33A 120.0 . . ?
C34 C33 H33A 120.0 . . ?
C17 C19 H19A 109.5 . . ?
C17 C19 H19B 109.5 . . ?
H19A C19 H19B 109.5 . . ?
C17 C19 H19C 109.5 . . ?
H19A C19 H19C 109.5 . . ?
H19B C19 H19C 109.5 . . ?
C14 C13 C12 122.0(3) . . ?
C14 C13 H13A 119.0 . . ?
C12 C13 H13A 119.0 . . ?
C39 C38 C37 120.6(3) . . ?
C39 C38 H38A 119.7 . . ?
C37 C38 H38A 119.7 . . ?
C33 C32 C31 120.1(3) . . ?
C33 C32 H32A 119.9 . . ?
C31 C32 H32A 119.9 . . ?
C27 C26 C25 121.1(3) . . ?
C27 C26 H26A 119.5 . . ?
C25 C26 H26A 119.5 . . ?
C29 C28 Ta01 105.91(18) . . ?
C29 C28 H28A 110.6 . . ?
Ta01 C28 H28A 110.6 . . ?
C29 C28 H28B 110.6 . . ?
Ta01 C28 H28B 110.6 . . ?
H28A C28 H28B 108.7 . . ?
C22 C21 Ta01 119.6(2) . . ?
C22 C21 H21B 112.2(18) . . ?
Ta01 C21 H21B 107.3(18) . . ?
C22 C21 H21A 109.7(15) . . ?
Ta01 C21 H21A 102.3(15) . . ?
H21B C21 H21A 104(2) . . ?
C17 C18 H18A 109.5 . . ?
C17 C18 H18B 109.5 . . ?
H18A C18 H18B 109.5 . . ?
C17 C18 H18C 109.5 . . ?
H18A C18 H18C 109.5 . . ?
H18B C18 H18C 109.5 . . ?
C07 C09 H09A 109.5 . . ?
C07 C09 H09B 109.5 . . ?
H09A C09 H09B 109.5 . . ?
C07 C09 H09C 109.5 . . ?
H09A C09 H09C 109.5 . . ?
H09B C09 H09C 109.5 . . ?
C07 C08 H08A 109.5 . . ?
C07 C08 H08B 109.5 . . ?
H08A C08 H08B 109.5 . . ?
C07 C08 H08C 109.5 . . ?
H08A C08 H08C 109.5 . . ?
H08B C08 H08C 109.5 . . ?

loop_
_geom_bond_atom_site_label_1
_geom_bond_atom_site_label_2
_geom_bond_distance
_geom_bond_site_symmetry_2
_geom_bond_publ_flag
Ta01 O01 1.8374(18) . ?
Ta01 O02 1.8730(17) . ?
Ta01 C35 2.210(3) . ?
Ta01 C28 2.220(3) . ?
Ta01 C21 2.239(3) . ?
O02 C11 1.378(3) . ?
O01 C01 1.389(3) . ?
C11 C16 1.395(4) . ?
C11 C12 1.401(4) . ?
C20 C16 1.503(4) . ?
C20 C10 1.551(3) . ?
C20 H20A 0.9700 . ?
C20 H20B 0.9700 . ?
C12 C13 1.392(4) . ?
C12 C17 1.519(4) . ?
C10 C06 1.511(4) . ?
C10 H10A 0.9700 . ?
C10 H10B 0.9700 . ?
C03 C02 1.384(4) . ?
C03 C04 1.386(4) . ?
C03 H03A 0.9300 . ?
C41 C40 1.385(4) . ?
C41 C36 1.400(4) . ?
C41 H41A 0.9300 . ?
C30 C29 1.386(4) . ?
C30 C31 1.391(4) . ?
C30 H30A 0.9300 . ?
C14 C13 1.373(4) . ?
C14 C15 1.379(4) . ?
C14 H14A 0.9300 . ?
C01 C02 1.384(4) . ?
C01 C06 1.395(4) . ?
C23 C24 1.384(4) . ?
C23 C22 1.394(4) . ?
C23 H23A 0.9300 . ?
C16 C15 1.402(4) . ?
C24 C25 1.369(4) . ?
C24 H24A 0.9300 . ?
C15 H15A 0.9300 . ?
C35 C36 1.491(4) . ?
C35 H35A 0.9700 . ?
C35 H35B 0.9700 . ?
C02 C07 1.530(4) . ?
C40 C39 1.378(4) . ?
C40 H40A 0.9300 . ?
C37 C38 1.379(4) . ?
C37 C36 1.393(4) . ?
C37 H37A 0.9300 . ?
C06 C05 1.383(4) . ?
C34 C33 1.386(4) . ?
C34 C29 1.392(4) . ?
C34 H34A 0.9300 . ?
C22 C27 1.388(4) . ?
C22 C21 1.495(4) . ?
C31 C32 1.381(4) . ?
C31 H31A 0.9300 . ?
C29 C28 1.498(4) . ?
C25 C26 1.375(4) . ?
C25 H25A 0.9300 . ?
C07 C09 1.511(4) . ?
C07 C08 1.532(4) . ?
C07 H07A 0.9800 . ?
C05 C04 1.380(4) . ?
C05 H05A 0.9300 . ?
C39 C38 1.374(4) . ?
C39 H39A 0.9300 . ?
C17 C19 1.518(4) . ?
C17 C18 1.530(4) . ?
C17 H17A 0.9800 . ?
C27 C26 1.368(4) . ?
C27 H27A 0.9300 . ?
C04 H04A 0.9300 . ?
C33 C32 1.377(4) . ?
C33 H33A 0.9300 . ?
C19 H19A 0.9600 . ?
C19 H19B 0.9600 . ?
C19 H19C 0.9600 . ?
C13 H13A 0.9300 . ?
C38 H38A 0.9300 . ?
C32 H32A 0.9300 . ?
C26 H26A 0.9300 . ?
C28 H28A 0.9700 . ?
C28 H28B 0.9700 . ?
C21 H21B 0.87(3) . ?
C21 H21A 0.99(3) . ?
C18 H18A 0.9600 . ?
C18 H18B 0.9600 . ?
C18 H18C 0.9600 . ?
C09 H09A 0.9600 . ?
C09 H09B 0.9600 . ?
C09 H09C 0.9600 . ?
C08 H08A 0.9600 . ?
C08 H08B 0.9600 . ?
C08 H08C 0.9600 . ?

loop_
_geom_torsion_atom_site_label_1
_geom_torsion_atom_site_label_2
_geom_torsion_atom_site_label_3
_geom_torsion_atom_site_label_4
_geom_torsion
_geom_torsion_site_symmetry_1
_geom_torsion_site_symmetry_2
_geom_torsion_site_symmetry_3
_geom_torsion_site_symmetry_4
_geom_torsion_publ_flag
O01 Ta01 O02 C11 4.7(5) . . . . ?
C35 Ta01 O02 C11 113.8(5) . . . . ?
C28 Ta01 O02 C11 -104.6(5) . . . . ?
C21 Ta01 O02 C11 -173.0(4) . . . . ?
O02 Ta01 O01 C01 1.7(5) . . . . ?
C35 Ta01 O01 C01 -96.6(5) . . . . ?
C28 Ta01 O01 C01 99.4(5) . . . . ?
C21 Ta01 O01 C01 -179.8(5) . . . . ?
Ta01 O02 C11 C16 -18.6(6) . . . . ?
Ta01 O02 C11 C12 161.1(4) . . . . ?
O02 C11 C12 C13 -177.8(2) . . . . ?
C16 C11 C12 C13 2.0(4) . . . . ?
O02 C11 C12 C17 3.3(4) . . . . ?
C16 C11 C12 C17 -177.0(2) . . . . ?
C16 C20 C10 C06 -164.1(2) . . . . ?
Ta01 O01 C01 C02 163.3(4) . . . . ?
Ta01 O01 C01 C06 -17.9(7) . . . . ?
O02 C11 C16 C15 178.2(2) . . . . ?
C12 C11 C16 C15 -1.5(4) . . . . ?
O02 C11 C16 C20 -0.3(4) . . . . ?
C12 C11 C16 C20 180.0(2) . . . . ?
C10 C20 C16 C11 79.3(3) . . . . ?
C10 C20 C16 C15 -99.1(3) . . . . ?
C22 C23 C24 C25 -0.1(5) . . . . ?
C13 C14 C15 C16 1.1(5) . . . . ?
C11 C16 C15 C14 0.0(4) . . . . ?
C20 C16 C15 C14 178.5(3) . . . . ?
O01 Ta01 C35 C36 54.0(2) . . . . ?
O02 Ta01 C35 C36 -64.3(2) . . . . ?
C28 Ta01 C35 C36 -150.84(19) . . . . ?
C21 Ta01 C35 C36 154.7(2) . . . . ?
O01 C01 C02 C03 178.9(2) . . . . ?
C06 C01 C02 C03 0.2(4) . . . . ?
O01 C01 C02 C07 1.7(4) . . . . ?
C06 C01 C02 C07 -177.1(3) . . . . ?
C04 C03 C02 C01 -0.8(5) . . . . ?
C04 C03 C02 C07 176.4(3) . . . . ?
C36 C41 C40 C39 0.0(4) . . . . ?
C02 C01 C06 C05 0.5(4) . . . . ?
O01 C01 C06 C05 -178.2(2) . . . . ?
C02 C01 C06 C10 -179.2(3) . . . . ?
O01 C01 C06 C10 2.0(4) . . . . ?
C20 C10 C06 C05 -103.2(3) . . . . ?
C20 C10 C06 C01 76.6(3) . . . . ?
C38 C37 C36 C41 1.2(4) . . . . ?
C38 C37 C36 C35 179.4(3) . . . . ?
C40 C41 C36 C37 -0.4(4) . . . . ?
C40 C41 C36 C35 -178.6(2) . . . . ?
Ta01 C35 C36 C37 -86.4(3) . . . . ?
Ta01 C35 C36 C41 91.8(3) . . . . ?
C24 C23 C22 C27 -0.8(4) . . . . ?
C24 C23 C22 C21 179.3(3) . . . . ?
C29 C30 C31 C32 0.5(5) . . . . ?
C31 C30 C29 C34 0.9(4) . . . . ?
C31 C30 C29 C28 -175.7(3) . . . . ?
C33 C34 C29 C30 -1.2(4) . . . . ?
C33 C34 C29 C28 175.4(3) . . . . ?
C23 C24 C25 C26 1.0(5) . . . . ?
C01 C02 C07 C09 -155.3(3) . . . . ?
C03 C02 C07 C09 27.7(4) . . . . ?
C01 C02 C07 C08 79.0(3) . . . . ?
C03 C02 C07 C08 -98.0(4) . . . . ?
C01 C06 C05 C04 -0.7(4) . . . . ?
C10 C06 C05 C04 179.1(3) . . . . ?
C41 C40 C39 C38 -0.4(4) . . . . ?
C13 C12 C17 C19 12.1(4) . . . . ?
C11 C12 C17 C19 -169.0(3) . . . . ?
C13 C12 C17 C18 -111.8(3) . . . . ?
C11 C12 C17 C18 67.1(3) . . . . ?
C23 C22 C27 C26 0.9(5) . . . . ?
C21 C22 C27 C26 -179.3(3) . . . . ?
C06 C05 C04 C03 0.1(5) . . . . ?
C02 C03 C04 C05 0.7(5) . . . . ?
C29 C34 C33 C32 0.2(5) . . . . ?
C15 C14 C13 C12 -0.6(5) . . . . ?
C11 C12 C13 C14 -0.8(4) . . . . ?
C17 C12 C13 C14 178.1(3) . . . . ?
C40 C39 C38 C37 1.2(4) . . . . ?
C36 C37 C38 C39 -1.6(4) . . . . ?
C34 C33 C32 C31 1.2(5) . . . . ?
C30 C31 C32 C33 -1.5(5) . . . . ?
C22 C27 C26 C25 0.0(5) . . . . ?
C24 C25 C26 C27 -0.9(5) . . . . ?
C30 C29 C28 Ta01 84.0(3) . . . . ?
C34 C29 C28 Ta01 -92.4(3) . . . . ?
O01 Ta01 C28 C29 -50.3(2) . . . . ?
O02 Ta01 C28 C29 67.79(19) . . . . ?
C35 Ta01 C28 C29 154.58(18) . . . . ?
C21 Ta01 C28 C29 -150.3(2) . . . . ?
C27 C22 C21 Ta01 -58.6(4) . . . . ?
C23 C22 C21 Ta01 121.2(3) . . . . ?
O01 Ta01 C21 C22 -163.0(2) . . . . ?
O02 Ta01 C21 C22 14.9(3) . . . . ?
C35 Ta01 C21 C22 91.4(2) . . . . ?
C28 Ta01 C21 C22 -57.4(2) . . . . ?

loop_
_cod_related_entry_id
_cod_related_entry_database
_cod_related_entry_code
1 ChemSpider 30660873
